data_7204402
loop_
_publ_author_name
'Erwann Jeanneau'
'Nathalie Audebrand'
'Daniel Lou\"er'

_publ_section_title
;
 Synthesis, crystal structure and thermal behaviour of
 CdZrK2(C2O4)4&#x00B7;8H2O
;
_journal_issue 8
_journal_name_full 'J. Mater. Chem.'
_journal_page_first 2383
_journal_page_last 2389
_journal_paper_doi 10.1039/b202463m
_journal_volume 12
_journal_year 2002
_chemical_formula_sum 'C8 H16 Cd K2 O24 Zr'
_chemical_formula_weight 778.03
_space_group_IT_number 82
_symmetry_cell_setting tetragonal
_symmetry_space_group_name_Hall 'I -4'
_symmetry_space_group_name_H-M 'I -4'
_atom_sites_solution_hydrogens geom
_atom_sites_solution_primary direct
_atom_sites_solution_secondary difmap
_audit_creation_method SHELXL-97
_cell_angle_alpha 90.000(5)
_cell_angle_beta 90.000(5)
_cell_angle_gamma 90.000(5)
_cell_formula_units_Z 2
_cell_length_a 11.216(5)
_cell_length_b 11.216(5)
_cell_length_c 8.954(5)
_cell_measurement_temperature 293(2)
_cell_measurement_theta_max 34.97
_cell_measurement_theta_min 1.00
_cell_volume 1126.4(9)
_computing_structure_refinement 'SHELXL-97 (Sheldrick, 1997)'
_computing_structure_solution 'SHELXS-97 (Sheldrick, 1990)'
_diffrn_ambient_temperature 293(2)
_diffrn_measured_fraction_theta_full 0.998
_diffrn_measured_fraction_theta_max 0.998
_diffrn_radiation_monochromator graphite
_diffrn_radiation_source 'fine-focus sealed tube'
_diffrn_radiation_type MoK\a
_diffrn_radiation_wavelength 0.71069
_diffrn_reflns_av_R_equivalents 0.0404
_diffrn_reflns_av_sigmaI/netI 0.0359
_diffrn_reflns_limit_h_max 18
_diffrn_reflns_limit_h_min -18
_diffrn_reflns_limit_k_max 18
_diffrn_reflns_limit_k_min -17
_diffrn_reflns_limit_l_max 13
_diffrn_reflns_limit_l_min -14
_diffrn_reflns_number 9787
_diffrn_reflns_theta_full 34.96
_diffrn_reflns_theta_max 34.96
_diffrn_reflns_theta_min 2.57
_exptl_absorpt_coefficient_mu 1.888
_exptl_crystal_colour colourless
_exptl_crystal_density_diffrn 2.294
_exptl_crystal_density_method 'not measured'
_exptl_crystal_description 'bipyramidal crystals'
_exptl_crystal_F_000 764
_exptl_crystal_size_max 0.19
_exptl_crystal_size_mid 0.17
_exptl_crystal_size_min 0.14
_refine_diff_density_max 0.492
_refine_diff_density_min -0.464
_refine_diff_density_rms 0.078
_refine_ls_abs_structure_details 'Flack H D (1983), Acta Cryst. A39, 876-881'
_refine_ls_abs_structure_Flack 0.020(15)
_refine_ls_extinction_coef 0.0109(4)
_refine_ls_extinction_expression Fc^*^=kFc[1+0.001xFc^2^\l^3^/sin(2\q)]^-1/4^
_refine_ls_extinction_method SHELXL
_refine_ls_goodness_of_fit_ref 1.099
_refine_ls_hydrogen_treatment mixed
_refine_ls_matrix_type full
_refine_ls_number_parameters 94
_refine_ls_number_reflns 2482
_refine_ls_number_restraints 2
_refine_ls_restrained_S_all 1.099
_refine_ls_R_factor_all 0.0228
_refine_ls_R_factor_gt 0.0207
_refine_ls_shift/su_max 0.033
_refine_ls_shift/su_mean 0.002
_refine_ls_structure_factor_coef Fsqd
_refine_ls_weighting_details 'calc w=1/[\s^2^(Fo^2^)+(0.0000P)^2^+0.4985P] where P=(Fo^2^+2Fc^2^)/3'
_refine_ls_weighting_scheme calc
_refine_ls_wR_factor_gt 0.0459
_refine_ls_wR_factor_ref 0.0468
_reflns_number_gt 2358
_reflns_number_total 2482
_reflns_threshold_expression >2sigma(I)
_cod_data_source_file b202463m.txt
_cod_data_source_block job
_cod_depositor_comments
;
The following automatic conversions were performed:
'_atom_site_symetry_multiplicity' tag replaced with
'_atom_site_symmetry_multiplicity'.

Automatic conversion script
Id: cif_correct_tags 1440 2010-10-19 06:21:57Z saulius 
;
_cod_original_sg_symbol_H-M I-4
_cod_database_code 7204402

loop_
_symmetry_equiv_pos_as_xyz
'x, y, z'
'-x, -y, z'
'y, -x, -z'
'-y, x, -z'
'x+1/2, y+1/2, z+1/2'
'-x+1/2, -y+1/2, z+1/2'
'y+1/2, -x+1/2, -z+1/2'
'-y+1/2, x+1/2, -z+1/2'

loop_
_atom_site_label
_atom_site_type_symbol
_atom_site_fract_x
_atom_site_fract_y
_atom_site_fract_z
_atom_site_U_iso_or_equiv
_atom_site_adp_type
_atom_site_occupancy
_atom_site_symmetry_multiplicity
_atom_site_calc_flag
_atom_site_refinement_flags
_atom_site_disorder_assembly
_atom_site_disorder_group
Cd Cd 0.5000 0.5000 0.5000 0.01385(7) Uani 1 4 d S . .
Zr Zr 0.5000 1.0000 0.2500 0.00993(8) Uani 1 4 d S . .
K1 K 0.5000 0.5000 0.0000 0.02395(18) Uani 1 4 d S . .
K2 K 0.5000 1.0000 -0.2500 0.0274(3) Uani 1 4 d S . .
O1 O 0.49630(11) 0.81210(10) 0.18908(15) 0.0209(3) Uani 1 1 d . . .
O2 O 0.48843(12) 0.62189(11) 0.26682(14) 0.0244(3) Uani 1 1 d . . .
C1 C 0.49471(14) 0.72934(13) 0.28841(17) 0.0154(3) Uani 1 1 d . . .
O3 O 0.50183(13) 0.70404(11) 0.55358(14) 0.0232(3) Uani 1 1 d . . .
O4 O 0.50433(11) 0.88886(10) 0.45828(12) 0.0192(2) Uani 1 1 d . . .
C2 C 0.50044(14) 0.77625(14) 0.44890(17) 0.0155(3) Uani 1 1 d . . .
OW1 O 0.70958(15) 0.6456(2) 0.0423(2) 0.0478(5) Uani 1 1 d . . .
OW2 O 0.8587(2) 0.70657(15) 0.2921(2) 0.0472(5) Uani 1 1 d . . .
H11 H 0.751(2) 0.595(2) -0.007(5) 0.050 Uiso 1 1 d D . .
H12 H 0.743(2) 0.654(3) 0.120(3) 0.050 Uiso 1 1 d D . .
H21 H 0.828(3) 0.743(2) 0.367(3) 0.050 Uiso 1 1 d D . .
H22 H 0.911(2) 0.754(3) 0.248(4) 0.050 Uiso 1 1 d D . .

loop_
_atom_site_aniso_label
_atom_site_aniso_U_11
_atom_site_aniso_U_22
_atom_site_aniso_U_33
_atom_site_aniso_U_23
_atom_site_aniso_U_13
_atom_site_aniso_U_12
Cd 0.01226(8) 0.01226(8) 0.01702(11) 0.000 0.000 0.000
Zr 0.00953(11) 0.00953(11) 0.01072(14) 0.000 0.000 0.000
K1 0.0280(3) 0.0280(3) 0.0159(3) 0.000 0.000 0.000
K2 0.0324(4) 0.0324(4) 0.0172(4) 0.000 0.000 0.000
O1 0.0339(7) 0.0140(5) 0.0149(5) 0.0007(4) -0.0008(5) -0.0008(5)
O2 0.0412(7) 0.0113(5) 0.0207(6) -0.0021(4) 0.0008(5) -0.0005(5)
C1 0.0184(7) 0.0116(6) 0.0162(6) -0.0023(5) 0.0011(6) 0.0004(5)
O3 0.0397(7) 0.0138(5) 0.0159(5) 0.0014(4) -0.0021(5) 0.0001(5)
O4 0.0316(6) 0.0111(4) 0.0147(5) -0.0007(4) 0.0001(4) -0.0006(4)
C2 0.0175(7) 0.0132(6) 0.0157(6) 0.0020(5) -0.0018(6) 0.0000(5)
OW1 0.0371(9) 0.0660(11) 0.0404(11) -0.0164(10) 0.0017(7) 0.0101(8)
OW2 0.0666(12) 0.0361(9) 0.0387(9) 0.0022(8) 0.0160(10) -0.0080(8)

loop_
_atom_type_symbol
_atom_type_description
_atom_type_scat_dispersion_real
_atom_type_scat_dispersion_imag
_atom_type_scat_source
C C 0.0033 0.0016 'International Tables Vol C Tables 4.2.6.8 and 6.1.1.4'
O O 0.0106 0.0060 'International Tables Vol C Tables 4.2.6.8 and 6.1.1.4'
K K 0.2009 0.2494 'International Tables Vol C Tables 4.2.6.8 and 6.1.1.4'
Zr Zr -2.9673 0.5597 'International Tables Vol C Tables 4.2.6.8 and 6.1.1.4'
Cd Cd -0.8075 1.2024 'International Tables Vol C Tables 4.2.6.8 and 6.1.1.4'
H H 0.0000 0.0000 'International Tables Vol C Tables 4.2.6.8 and 6.1.1.4'

loop_
_geom_angle_atom_site_label_1
_geom_angle_atom_site_label_2
_geom_angle_atom_site_label_3
_geom_angle
_geom_angle_site_symmetry_1
_geom_angle_site_symmetry_3
_geom_angle_publ_flag
O3 Cd O3 180.0 ? 4_656 ?
O3 Cd O3 87.587(13) ? . ?
O3 Cd O3 92.413(13) 4_656 . ?
O3 Cd O3 23.68(6) ? 3_566 ?
O3 Cd O3 156.32(6) 4_656 3_566 ?
O3 Cd O3 92.413(13) . 3_566 ?
O3 Cd O3 87.587(13) ? 2_665 ?
O3 Cd O3 92.413(13) 4_656 2_665 ?
O3 Cd O3 156.32(6) . 2_665 ?
O3 Cd O3 92.413(13) 3_566 2_665 ?
O3 Cd O2 45.06(4) ? 3_566 ?
O3 Cd O2 134.94(4) 4_656 3_566 ?
O3 Cd O2 76.88(4) . 3_566 ?
O3 Cd O2 68.68(5) 3_566 3_566 ?
O3 Cd O2 83.35(5) 2_665 3_566 ?
O3 Cd O2 96.65(5) ? 2_665 ?
O3 Cd O2 83.35(5) 4_656 2_665 ?
O3 Cd O2 134.94(4) . 2_665 ?
O3 Cd O2 76.88(4) 3_566 2_665 ?
O3 Cd O2 68.68(5) 2_665 2_665 ?
O2 Cd O2 134.27(4) 3_566 2_665 ?
O3 Cd O2 111.32(5) ? 4_656 ?
O3 Cd O2 68.68(5) 4_656 4_656 ?
O3 Cd O2 83.35(5) . 4_656 ?
O3 Cd O2 134.94(4) 3_566 4_656 ?
O3 Cd O2 76.88(4) 2_665 4_656 ?
O2 Cd O2 66.67(7) 3_566 4_656 ?
O2 Cd O2 134.27(4) 2_665 4_656 ?
O3 Cd O2 103.12(4) ? . ?
O3 Cd O2 76.88(4) 4_656 . ?
O3 Cd O2 68.68(5) . . ?
O3 Cd O2 83.35(5) 3_566 . ?
O3 Cd O2 134.94(4) 2_665 . ?
O2 Cd O2 134.27(4) 3_566 . ?
O2 Cd O2 66.67(7) 2_665 . ?
O2 Cd O2 134.27(4) 4_656 . ?
O3 Cd O2 68.68(5) ? ? ?
O3 Cd O2 111.32(5) 4_656 ? ?
O3 Cd O2 96.65(5) . ? ?
O3 Cd O2 45.06(4) 3_566 ? ?
O3 Cd O2 103.12(4) 2_665 ? ?
O2 Cd O2 113.33(7) 3_566 ? ?
O2 Cd O2 45.73(4) 2_665 ? ?
O2 Cd O2 180.0 4_656 ? ?
O2 Cd O2 45.73(4) . ? ?
O1 Zr O1 93.599(18) . 8_655 ?
O1 Zr O1 93.599(18) . 7_465 ?
O1 Zr O1 150.98(7) 8_655 7_465 ?
O1 Zr O1 150.98(7) . 2_675 ?
O1 Zr O1 93.599(18) 8_655 2_675 ?
O1 Zr O1 93.599(18) 7_465 2_675 ?
O1 Zr O4 138.21(5) . 2_675 ?
O1 Zr O4 79.82(5) 8_655 2_675 ?
O1 Zr O4 76.13(5) 7_465 2_675 ?
O1 Zr O4 70.79(5) 2_675 2_675 ?
O1 Zr O4 76.13(5) . 7_465 ?
O1 Zr O4 138.21(5) 8_655 7_465 ?
O1 Zr O4 70.79(5) 7_465 7_465 ?
O1 Zr O4 79.82(5) 2_675 7_465 ?
O4 Zr O4 133.70(4) 2_675 7_465 ?
O1 Zr O4 79.82(5) . 8_655 ?
O1 Zr O4 70.79(5) 8_655 8_655 ?
O1 Zr O4 138.21(5) 7_465 8_655 ?
O1 Zr O4 76.13(5) 2_675 8_655 ?
O4 Zr O4 133.70(4) 2_675 8_655 ?
O4 Zr O4 67.56(7) 7_465 8_655 ?
O1 Zr O4 70.79(5) . . ?
O1 Zr O4 76.13(5) 8_655 . ?
O1 Zr O4 79.82(5) 7_465 . ?
O1 Zr O4 138.21(5) 2_675 . ?
O4 Zr O4 67.56(7) 2_675 . ?
O4 Zr O4 133.70(4) 7_465 . ?
O4 Zr O4 133.70(4) 8_655 . ?
O2 K1 O2 180.0 ? 4_655 ?
O2 K1 O2 41.27(4) ? . ?
O2 K1 O2 138.73(4) 4_655 . ?
O2 K1 O2 41.27(4) ? 2_665 ?
O2 K1 O2 138.73(4) 4_655 2_665 ?
O2 K1 O2 59.78(6) . 2_665 ?
O2 K1 O2 120.22(6) ? 3_565 ?
O2 K1 O2 59.78(6) 4_655 3_565 ?
O2 K1 O2 138.73(4) . 3_565 ?
O2 K1 O2 138.73(4) 2_665 3_565 ?
O2 K1 OW1 57.02(5) ? . ?
O2 K1 OW1 122.98(5) 4_655 . ?
O2 K1 OW1 69.14(5) . . ?
O2 K1 OW1 97.38(5) 2_665 . ?
O2 K1 OW1 71.54(5) 3_565 . ?
O2 K1 OW1 108.46(5) ? 2_665 ?
O2 K1 OW1 71.54(5) 4_655 2_665 ?
O2 K1 OW1 97.38(5) . 2_665 ?
O2 K1 OW1 69.14(5) 2_665 2_665 ?
O2 K1 OW1 122.98(5) 3_565 2_665 ?
OW1 K1 OW1 164.91(7) . 2_665 ?
O2 K1 OW1 82.62(5) ? 3_565 ?
O2 K1 OW1 97.38(5) 4_655 3_565 ?
O2 K1 OW1 122.98(5) . 3_565 ?
O2 K1 OW1 71.54(5) 2_665 3_565 ?
O2 K1 OW1 69.14(5) 3_565 3_565 ?
OW1 K1 OW1 90.988(10) . 3_565 ?
OW1 K1 OW1 90.988(10) 2_665 3_565 ?
O2 K1 OW1 110.86(5) ? 4_655 ?
O2 K1 OW1 69.14(5) 4_655 4_655 ?
O2 K1 OW1 71.54(5) . 4_655 ?
O2 K1 OW1 122.98(5) 2_665 4_655 ?
O2 K1 OW1 97.38(5) 3_565 4_655 ?
OW1 K1 OW1 90.988(10) . 4_655 ?
OW1 K1 OW1 90.988(10) 2_665 4_655 ?
OW1 K1 OW1 164.91(7) 3_565 4_655 ?
O2 K1 H11 62.4(8) ? . ?
O2 K1 H11 117.6(8) 4_655 . ?
O2 K1 H11 83.5(8) . . ?
O2 K1 H11 98.6(8) 2_665 . ?
O2 K1 H11 60.1(9) 3_565 . ?
OW1 K1 H11 16.5(6) . . ?
OW1 K1 H11 164.6(5) 2_665 . ?
OW1 K1 H11 75.9(5) 3_565 . ?
OW1 K1 H11 103.8(5) 4_655 . ?
OW2 K2 OW2 164.69(8) 4_655 3_575 ?
OW2 K2 OW2 91.017(11) 4_655 5_454 ?
OW2 K2 OW2 91.017(11) 3_575 5_454 ?
OW2 K2 OW2 91.017(10) 4_655 6_664 ?
OW2 K2 OW2 91.017(11) 3_575 6_664 ?
OW2 K2 OW2 164.69(8) 5_454 6_664 ?
OW2 K2 O4 69.67(4) 4_655 1_554 ?
OW2 K2 O4 96.14(5) 3_575 1_554 ?
OW2 K2 O4 118.81(5) 5_454 1_554 ?
OW2 K2 O4 76.03(5) 6_664 1_554 ?
OW2 K2 O4 118.81(5) 4_655 8_655 ?
OW2 K2 O4 76.03(5) 3_575 8_655 ?
OW2 K2 O4 96.14(5) 5_454 8_655 ?
OW2 K2 O4 69.67(4) 6_664 8_655 ?
O4 K2 O4 144.51(4) 1_554 8_655 ?
OW2 K2 O4 96.14(5) 4_655 2_674 ?
OW2 K2 O4 69.67(4) 3_575 2_674 ?
OW2 K2 O4 76.03(5) 5_454 2_674 ?
OW2 K2 O4 118.81(5) 6_664 2_674 ?
O4 K2 O4 51.06(6) 1_554 2_674 ?
O4 K2 O4 144.51(4) 8_655 2_674 ?
OW2 K2 O4 76.03(5) 4_655 7_465 ?
OW2 K2 O4 118.81(5) 3_575 7_465 ?
OW2 K2 O4 69.67(4) 5_454 7_465 ?
OW2 K2 O4 96.14(5) 6_664 7_465 ?
O4 K2 O4 144.51(4) 1_554 7_465 ?
O4 K2 O4 51.06(6) 8_655 7_465 ?
O4 K2 O4 144.51(4) 2_674 7_465 ?
C1 O1 Zr 121.72(11) . . ?
C1 O1 O4 65.93(9) . . ?
Zr O1 O4 55.82(4) . . ?
C1 O1 O4 150.92(11) . 7_465 ?
Zr O1 O4 53.03(4) . 7_465 ?
O4 O1 O4 102.54(6) . 7_465 ?
C1 O1 O4 151.25(11) . 8_655 ?
Zr O1 O4 51.12(4) . 8_655 ?
O4 O1 O4 99.57(6) . 8_655 ?
O4 O1 O4 53.25(5) 7_465 8_655 ?
C1 O1 O1 103.98(12) . 8_655 ?
Zr O1 O1 43.201(9) . 8_655 ?
O4 O1 O1 55.53(5) . 8_655 ?
O4 O1 O1 88.51(4) 7_465 8_655 ?
O4 O1 O1 50.05(4) 8_655 8_655 ?
C1 O2 Cd 113.84(11) . . ?
C1 O2 O3 61.04(9) . . ?
Cd O2 O3 52.88(5) . . ?
C1 O2 O2 167.39(12) . 2_665 ?
Cd O2 O2 56.67(3) . 2_665 ?
O3 O2 O2 109.30(4) . 2_665 ?
C1 O2 K1 128.57(11) . . ?
Cd O2 K1 116.78(6) . . ?
O3 O2 K1 168.38(6) . . ?
O2 O2 K1 60.11(3) 2_665 . ?
C1 O2 O3 113.44(12) . 4_656 ?
Cd O2 O3 49.17(4) . 4_656 ?
O3 O2 O3 71.83(5) . 4_656 ?
O2 O2 O3 67.82(5) 2_665 4_656 ?
K1 O2 O3 105.96(6) . 4_656 ?
C1 O2 OW1 88.44(11) . . ?
Cd O2 OW1 121.96(6) . . ?
O3 O2 OW1 121.27(7) . . ?
O2 O2 OW1 90.54(6) 2_665 . ?
K1 O2 OW1 57.37(5) . . ?
O3 O2 OW1 158.07(6) 4_656 . ?
C1 O2 O3 107.62(11) . 3_566 ?
Cd O2 O3 46.19(3) . 3_566 ?
O3 O2 O3 68.56(5) . 3_566 ?
O2 O2 O3 59.99(5) 2_665 3_566 ?
K1 O2 O3 100.60(5) . 3_566 ?
O3 O2 O3 94.53(6) 4_656 3_566 ?
OW1 O2 O3 76.56(6) . 3_566 ?
C1 O2 OW1 82.25(10) . 4_655 ?
Cd O2 OW1 152.57(6) . 4_655 ?
O3 O2 OW1 135.47(6) . 4_655 ?
O2 O2 OW1 109.86(5) 2_665 4_655 ?
K1 O2 OW1 56.08(5) . 4_655 ?
O3 O2 OW1 104.76(7) 4_656 4_655 ?
OW1 O2 OW1 78.56(5) . 4_655 ?
O3 O2 OW1 152.85(6) 3_566 4_655 ?
O2 C1 O1 127.09(15) . . ?
O2 C1 C2 119.30(13) . . ?
O1 C1 C2 113.61(12) . . ?
C2 O3 Cd 118.98(10) . . ?
C2 O3 O2 60.57(9) . . ?
Cd O3 O2 58.44(4) . . ?
C2 O3 O3 102.44(12) . 4_656 ?
Cd O3 O3 43.794(7) . 4_656 ?
O2 O3 O3 57.90(4) . 4_656 ?
C2 O4 Zr 119.88(10) . . ?
C2 O4 O4 174.33(12) . 2_675 ?
Zr O4 O4 56.22(3) . 2_675 ?
C2 O4 O1 66.49(9) . . ?
Zr O4 O1 53.40(5) . . ?
O4 O4 O1 109.54(4) 2_675 . ?
C2 O4 K2 119.26(10) . 1_556 ?
Zr O4 K2 120.69(6) . 1_556 ?
O4 O4 K2 64.47(3) 2_675 1_556 ?
O1 O4 K2 173.43(5) . 1_556 ?
C2 O4 OW2 85.26(10) . 4_656 ?
Zr O4 OW2 127.55(6) . 4_656 ?
O4 O4 OW2 94.31(6) 2_675 4_656 ?
O1 O4 OW2 125.64(6) . 4_656 ?
K2 O4 OW2 54.27(4) 1_556 4_656 ?
C2 O4 OW2 76.62(9) . 6_665 ?
Zr O4 OW2 151.94(6) . 6_665 ?
O4 O4 OW2 108.67(4) 2_675 6_665 ?
O1 O4 OW2 135.31(6) . 6_665 ?
K2 O4 OW2 51.19(5) 1_556 6_665 ?
OW2 O4 OW2 72.82(5) 4_656 6_665 ?
C2 O4 OW2 135.70(10) . 3_576 ?
Zr O4 OW2 94.49(5) . 3_576 ?
O4 O4 OW2 49.97(4) 2_675 3_576 ?
O1 O4 OW2 137.37(5) . 3_576 ?
K2 O4 OW2 41.37(3) 1_556 3_576 ?
OW2 O4 OW2 95.47(7) 4_656 3_576 ?
OW2 O4 OW2 61.66(4) 6_665 3_576 ?
O3 C2 O4 126.96(15) . . ?
O3 C2 C1 119.07(12) . . ?
O4 C2 C1 113.97(12) . . ?
K1 OW1 O2 53.49(4) . . ?
K1 OW1 OW1 44.506(5) . 3_565 ?
O2 OW1 OW1 84.28(4) . 3_565 ?
K1 OW1 O2 40.14(4) . 2_665 ?
O2 OW1 O2 40.38(4) . 2_665 ?
OW1 OW1 O2 46.49(4) 3_565 2_665 ?
K1 OW1 H11 89.6(18) . . ?
O2 OW1 H11 133.3(19) . . ?
OW1 OW1 H11 49.8(18) 3_565 . ?
O2 OW1 H11 93(2) 2_665 . ?
K1 OW1 H12 124.5(19) . . ?
O2 OW1 H12 79.9(19) . . ?
OW1 OW1 H12 111(2) 3_565 . ?
O2 OW1 H12 85(2) 2_665 . ?
H11 OW1 H12 106(3) . . ?
K2 OW2 OW2 44.492(5) 5_545 7_565 ?
K2 OW2 H21 135.9(17) 5_545 . ?
OW2 OW2 H21 128(2) 7_565 . ?
K2 OW2 H22 93.5(19) 5_545 . ?
OW2 OW2 H22 52.0(18) 7_565 . ?
H21 OW2 H22 109(3) . . ?

loop_
_geom_bond_atom_site_label_1
_geom_bond_atom_site_label_2
_geom_bond_distance
_geom_bond_site_symmetry_2
_geom_bond_publ_flag
Cd O3 2.3384(16) ? ?
Cd O3 2.3384(16) 4_656 ?
Cd O3 2.3384(16) . ?
Cd O3 2.3384(16) 3_566 ?
Cd O3 2.3384(16) 2_665 ?
Cd O2 2.4990(16) 3_566 ?
Cd O2 2.4990(16) 2_665 ?
Cd O2 2.4990(16) 4_656 ?
Cd O2 2.4990(16) . ?
Cd O2 2.4990(16) ? ?
Zr O1 2.1774(15) . ?
Zr O1 2.1774(15) 8_655 ?
Zr O1 2.1774(15) 7_465 ?
Zr O1 2.1774(15) 2_675 ?
Zr O4 2.2437(14) 2_675 ?
Zr O4 2.2437(14) 7_465 ?
Zr O4 2.2437(14) 8_655 ?
Zr O4 2.2437(14) . ?
K1 O2 2.7556(17) ? ?
K1 O2 2.7556(17) 4_655 ?
K1 O2 2.7556(17) . ?
K1 O2 2.7556(17) 2_665 ?
K1 O2 2.7556(17) 3_565 ?
K1 OW1 2.887(2) . ?
K1 OW1 2.887(2) 2_665 ?
K1 OW1 2.887(2) 3_565 ?
K1 OW1 2.887(2) 4_655 ?
K1 H11 3.01(3) . ?
K2 OW2 2.832(2) 4_655 ?
K2 OW2 2.832(2) 3_575 ?
K2 OW2 2.832(2) 5_454 ?
K2 OW2 2.832(2) 6_664 ?
K2 O4 2.8947(17) 1_554 ?
K2 O4 2.8947(17) 8_655 ?
K2 O4 2.8947(17) 2_674 ?
K2 O4 2.8947(17) 7_465 ?
O1 C1 1.286(2) . ?
O1 O4 2.561(2) . ?
O1 O4 2.726(2) 7_465 ?
O1 O4 2.837(2) 8_655 ?
O1 O1 3.174(2) 8_655 ?
O2 C1 1.2227(19) . ?
O2 O3 2.732(2) . ?
O2 O2 2.746(3) 2_665 ?
O2 O3 3.010(2) 4_656 ?
O2 OW1 3.204(2) . ?
O2 O3 3.219(2) 3_566 ?
O2 OW1 3.300(3) 4_655 ?
C1 C2 1.5317(19) . ?
O3 C2 1.239(2) . ?
O3 O3 3.376(2) 4_656 ?
O4 C2 1.267(2) . ?
O4 O4 2.495(3) 2_675 ?
O4 K2 2.8947(17) 1_556 ?
O4 OW2 3.272(2) 4_656 ?
O4 OW2 3.527(3) 6_665 ?
O4 OW2 4.261(3) 3_576 ?
OW1 OW1 4.118(3) 3_565 ?
OW1 O2 4.239(3) 2_665 ?
OW1 H11 0.86(3) . ?
OW1 H12 0.80(2) . ?
OW2 K2 2.832(2) 5_545 ?
OW2 OW2 4.041(3) 7_565 ?
OW2 H21 0.85(3) . ?
OW2 H22 0.89(3) . ?
